data_1521386
loop_
_publ_author_name
'Kennedy, B.J.'
'Prodjosantoso, A.K.'
'Howard, C.J.'

_publ_section_title
;
 Powder neutron diffraction study of the high temperature phase
 transitions in Na Ta O3
;
_journal_name_full 'Journal of Physics: Condensed Matter'
_journal_page_first 6319
_journal_page_last 6327
_journal_volume 11
_journal_year 1999
_chemical_formula_sum 'Na O3 Ta'
_chemical_name_systematic 'Na (Ta O3)'
_space_group_IT_number 127
_symmetry_space_group_name_Hall '-P 4 2ab'
_symmetry_space_group_name_H-M 'P 4/m b m'
_cell_angle_alpha 90
_cell_angle_beta 90
_cell_angle_gamma 90
_cell_formula_units_Z 2
_cell_length_a 5.5503
_cell_length_b 5.5503
_cell_length_c 3.9335
_cell_volume 121.175
_citation_journal_id_ASTM JCOMEL
_cod_data_source_file Kennedy_JCOMEL_1999_102.cif
_cod_data_source_block Na1O3Ta1
_cod_original_cell_volume 121.1747
_cod_original_formula_sum 'Na1 O3 Ta1'
_cod_database_code 1521386

loop_
_symmetry_equiv_pos_as_xyz
x,y,z
-y,x,z
-x,-y,z
y,-x,z
x+1/2,-y+1/2,-z
y+1/2,x+1/2,-z
-x+1/2,y+1/2,-z
-y+1/2,-x+1/2,-z
-x,-y,-z
y,-x,-z
x,y,-z
-y,x,-z
-x-1/2,y-1/2,z
-y-1/2,-x-1/2,z
x-1/2,-y-1/2,z
y-1/2,x-1/2,z

loop_
_atom_site_label
_atom_site_type_symbol
_atom_site_fract_x
_atom_site_fract_y
_atom_site_fract_z
_atom_site_occupancy
_atom_site_U_iso_or_equiv
Ta1 Ta+5 0 0 0 1 0.0
Na1 Na+1 0 0.5 0.5 1 0.0
O1 O-2 0 0 0.5 1 0.0
O2 O-2 0.2741 0.7741 0 1 0.0
